data_7218438
loop_
_publ_author_name
'Hou, Shuang-Shuang'
'Huang, Xuan'
'Guo, Jun-Gu'
'Zheng, Sheng-Run'
'Lei, Jing'
'Tan, Jing-Bo'
'Fan, Jun'
'Zhang, Wei-Guang'

_publ_section_title
;
 Assembly of Cd(ii) coordination polymers: structural variation,
 supramolecular isomers, and temperature/anion-induced solvent-mediated
 structural transformations
;
_journal_issue 4
_journal_name_full CrystEngComm
_journal_page_first 947
_journal_paper_doi 10.1039/C4CE01779J
_journal_volume 17
_journal_year 2015
_chemical_formula_sum 'C10 H7 Cd Cl N6'
_chemical_formula_weight 359.07
_chemical_name_systematic
; 
 ? 
;
_space_group_IT_number 14
_symmetry_cell_setting monoclinic
_symmetry_space_group_name_Hall '-P 2ybc'
_symmetry_space_group_name_H-M 'P 1 21/c 1'
_atom_sites_solution_hydrogens geom
_atom_sites_solution_primary direct
_atom_sites_solution_secondary difmap
_audit_creation_method SHELXL-97
_cell_angle_alpha 90.00
_cell_angle_beta 105.0050(10)
_cell_angle_gamma 90.00
_cell_formula_units_Z 4
_cell_length_a 9.7741(8)
_cell_length_b 7.3309(6)
_cell_length_c 16.1973(14)
_cell_measurement_reflns_used 4273
_cell_measurement_temperature 296(2)
_cell_measurement_theta_max 27.95
_cell_measurement_theta_min 2.60
_cell_volume 1121.01(16)
_computing_cell_refinement 'Bruker SAINT'
_computing_data_collection 'Bruker APEX2'
_computing_data_reduction 'Bruker SAINT'
_computing_molecular_graphics 'Bruker SHELXTL'
_computing_publication_material 'Bruker SHELXTL'
_computing_structure_refinement 'SHELXL-97 (Sheldrick, 2008)'
_computing_structure_solution 'SHELXS-97 (Sheldrick, 2008)'
_diffrn_ambient_temperature 296(2)
_diffrn_measured_fraction_theta_full 0.998
_diffrn_measured_fraction_theta_max 0.998
_diffrn_measurement_device_type 'Bruker APEX-II CCD'
_diffrn_measurement_method '\f and \w scans'
_diffrn_radiation_monochromator graphite
_diffrn_radiation_source 'fine-focus sealed tube'
_diffrn_radiation_type MoK\a
_diffrn_radiation_wavelength 0.71073
_diffrn_reflns_av_R_equivalents 0.0180
_diffrn_reflns_av_sigmaI/netI 0.0200
_diffrn_reflns_limit_h_max 11
_diffrn_reflns_limit_h_min -11
_diffrn_reflns_limit_k_max 7
_diffrn_reflns_limit_k_min -8
_diffrn_reflns_limit_l_max 18
_diffrn_reflns_limit_l_min -19
_diffrn_reflns_number 5563
_diffrn_reflns_theta_full 25.25
_diffrn_reflns_theta_max 25.25
_diffrn_reflns_theta_min 2.16
_exptl_absorpt_coefficient_mu 2.175
_exptl_absorpt_correction_T_max 0.6702
_exptl_absorpt_correction_T_min 0.4766
_exptl_absorpt_correction_type multi-scan
_exptl_crystal_colour 'dark brown'
_exptl_crystal_density_diffrn 2.128
_exptl_crystal_density_method 'not measured'
_exptl_crystal_description block
_exptl_crystal_F_000 696
_exptl_crystal_size_max 0.40
_exptl_crystal_size_mid 0.30
_exptl_crystal_size_min 0.20
_refine_diff_density_max 0.278
_refine_diff_density_min -0.412
_refine_diff_density_rms 0.071
_refine_ls_extinction_method none
_refine_ls_goodness_of_fit_ref 1.060
_refine_ls_hydrogen_treatment constr
_refine_ls_matrix_type full
_refine_ls_number_parameters 163
_refine_ls_number_reflns 2026
_refine_ls_number_restraints 0
_refine_ls_restrained_S_all 1.060
_refine_ls_R_factor_all 0.0199
_refine_ls_R_factor_gt 0.0178
_refine_ls_shift/su_max 0.000
_refine_ls_shift/su_mean 0.000
_refine_ls_structure_factor_coef Fsqd
_refine_ls_weighting_details 'calc w=1/[\s^2^(Fo^2^)+(0.0223P)^2^+0.5632P] where P=(Fo^2^+2Fc^2^)/3'
_refine_ls_weighting_scheme calc
_refine_ls_wR_factor_gt 0.0438
_refine_ls_wR_factor_ref 0.0449
_reflns_number_gt 1873
_reflns_number_total 2026
_reflns_threshold_expression >2sigma(I)
_cod_data_source_file c4ce01779j2.cif
_cod_data_source_block CdCl3D
_cod_depositor_comments
;
The following automatic conversions were performed:

'_symmetry_cell_setting' value 'Monoclinic' changed to 'monoclinic'
according to
/usr/data/users/saulius/crontab/automatic-downloads/rss-feeds/RSC/lib/dictionaries/cif_core.dic
dictionary named 'cif_core.dic' version 2.4.2 from
2011-04-26.

'_exptl_absorpt_correction_type' value 'MULTI-SCAN'
changed to 'multi-scan' according to
/usr/data/users/saulius/crontab/automatic-downloads/rss-feeds/RSC/lib/dictionaries/cif_core.dic
dictionary named 'cif_core.dic' version 2.4.2 from 2011-04-26.

Automatic conversion script
Id: cif_fix_values 2827 2014-09-09 07:05:25Z andrius 

 Adding full bibliography for 7218434--7218441.cif.
;
_cod_original_sg_symbol_H-M 'P2(1)/c  '
_cod_database_code 7218438

loop_
_symmetry_equiv_pos_as_xyz
'x, y, z'
'-x, y+1/2, -z+1/2'
'-x, -y, -z'
'x, -y-1/2, z-1/2'

loop_
_atom_site_label
_atom_site_type_symbol
_atom_site_fract_x
_atom_site_fract_y
_atom_site_fract_z
_atom_site_U_iso_or_equiv
_atom_site_adp_type
_atom_site_occupancy
_atom_site_symmetry_multiplicity
_atom_site_calc_flag
_atom_site_refinement_flags
Cd1 Cd 0.072369(16) 0.15803(2) -0.076975(10) 0.02391(7) Uani 1 1 d .
Cl1 Cl -0.08718(6) 0.21556(9) 0.01445(4) 0.03324(14) Uani 1 1 d .
N6 N 0.29797(19) 0.1753(3) -0.00116(13) 0.0262(4) Uani 1 1 d .
N5 N 0.49400(19) 0.1505(2) 0.10197(12) 0.0238(4) Uani 1 1 d .
N1 N 1.03321(18) -0.0151(3) 0.20008(11) 0.0236(4) Uani 1 1 d .
N2 N 1.17481(19) 0.0089(3) 0.22569(12) 0.0284(4) Uani 1 1 d .
N3 N 1.20774(19) 0.0799(3) 0.30210(12) 0.0288(4) Uani 1 1 d .
N4 N 1.08726(19) 0.1029(3) 0.32849(12) 0.0254(4) Uani 1 1 d .
C8 C 0.3542(2) 0.1106(3) 0.07635(15) 0.0260(5) Uani 1 1 d .
H8A H 0.3045 0.0466 0.1088 0.031 Uiso 1 1 calc R
C10 C 0.4062(2) 0.2597(3) -0.02649(15) 0.0297(5) Uani 1 1 d .
H10A H 0.3972 0.3179 -0.0786 0.036 Uiso 1 1 calc R
C9 C 0.5272(2) 0.2450(3) 0.03584(15) 0.0295(5) Uani 1 1 d .
H9A H 0.6158 0.2895 0.0347 0.035 Uiso 1 1 calc R
C6 C 0.5908(2) 0.1034(3) 0.18189(15) 0.0237(5) Uani 1 1 d .
C5 C 0.5436(2) 0.0735(3) 0.25404(15) 0.0305(5) Uani 1 1 d .
H5A H 0.4478 0.0831 0.2518 0.037 Uiso 1 1 calc R
C4 C 0.6409(2) 0.0291(4) 0.32959(15) 0.0320(5) Uani 1 1 d .
H4A H 0.6096 0.0080 0.3783 0.038 Uiso 1 1 calc R
C3 C 0.7840(2) 0.0151(3) 0.33448(14) 0.0267(5) Uani 1 1 d .
H3A H 0.8481 -0.0164 0.3857 0.032 Uiso 1 1 calc R
C2 C 0.8307(2) 0.0489(3) 0.26177(14) 0.0225(5) Uani 1 1 d .
C7 C 0.7339(2) 0.0933(3) 0.18528(14) 0.0228(5) Uani 1 1 d .
H7A H 0.7649 0.1160 0.1366 0.027 Uiso 1 1 calc R
C1 C 0.9823(2) 0.0433(3) 0.26443(13) 0.0213(4) Uani 1 1 d .

loop_
_atom_site_aniso_label
_atom_site_aniso_U_11
_atom_site_aniso_U_22
_atom_site_aniso_U_33
_atom_site_aniso_U_23
_atom_site_aniso_U_13
_atom_site_aniso_U_12
Cd1 0.01726(10) 0.03670(12) 0.01637(10) -0.00076(6) 0.00181(7) -0.00276(6)
Cl1 0.0347(3) 0.0388(3) 0.0310(3) 0.0037(3) 0.0172(3) 0.0027(3)
N6 0.0179(9) 0.0358(11) 0.0222(10) 0.0010(8) 0.0001(8) -0.0018(8)
N5 0.0168(9) 0.0324(11) 0.0201(10) 0.0019(7) 0.0010(8) -0.0001(7)
N1 0.0184(9) 0.0309(10) 0.0196(9) -0.0010(8) 0.0015(7) -0.0019(8)
N2 0.0205(9) 0.0388(11) 0.0244(10) -0.0048(8) 0.0031(8) -0.0008(8)
N3 0.0198(9) 0.0386(12) 0.0259(11) -0.0058(9) 0.0024(8) 0.0004(8)
N4 0.0175(9) 0.0355(11) 0.0212(10) -0.0036(8) 0.0012(8) 0.0015(8)
C8 0.0179(11) 0.0339(13) 0.0251(12) 0.0011(10) 0.0034(9) -0.0036(9)
C10 0.0248(12) 0.0398(14) 0.0237(12) 0.0070(10) 0.0046(10) -0.0012(10)
C9 0.0205(11) 0.0410(14) 0.0264(13) 0.0070(10) 0.0052(10) -0.0028(10)
C6 0.0190(11) 0.0270(12) 0.0222(12) -0.0009(9) -0.0001(9) -0.0005(9)
C5 0.0186(11) 0.0441(14) 0.0296(13) 0.0032(11) 0.0077(10) -0.0006(10)
C4 0.0291(12) 0.0454(15) 0.0233(12) 0.0051(11) 0.0100(10) -0.0016(11)
C3 0.0236(11) 0.0339(13) 0.0201(11) 0.0009(9) 0.0013(9) -0.0010(9)
C2 0.0182(10) 0.0265(12) 0.0206(11) -0.0003(9) 0.0011(9) 0.0007(9)
C7 0.0190(10) 0.0320(12) 0.0170(11) -0.0002(9) 0.0038(9) -0.0011(9)
C1 0.0198(10) 0.0252(11) 0.0170(11) 0.0011(8) 0.0015(8) 0.0014(9)

loop_
_atom_type_symbol
_atom_type_description
_atom_type_scat_dispersion_real
_atom_type_scat_dispersion_imag
_atom_type_scat_source
C C 0.0033 0.0016 'International Tables Vol C Tables 4.2.6.8 and 6.1.1.4'
H H 0.0000 0.0000 'International Tables Vol C Tables 4.2.6.8 and 6.1.1.4'
Cd Cd -0.8075 1.2024 'International Tables Vol C Tables 4.2.6.8 and 6.1.1.4'
Cl Cl 0.1484 0.1585 'International Tables Vol C Tables 4.2.6.8 and 6.1.1.4'
N N 0.0061 0.0033 'International Tables Vol C Tables 4.2.6.8 and 6.1.1.4'

loop_
_geom_angle_atom_site_label_1
_geom_angle_atom_site_label_2
_geom_angle_atom_site_label_3
_geom_angle
_geom_angle_site_symmetry_1
_geom_angle_site_symmetry_3
N6 Cd1 N1 132.40(7) . 3_655
N6 Cd1 N4 95.56(7) . 4_465
N1 Cd1 N4 82.07(7) 3_655 4_465
N6 Cd1 Cl1 110.51(5) . .
N1 Cd1 Cl1 113.45(5) 3_655 .
N4 Cd1 Cl1 114.89(5) 4_465 .
N6 Cd1 Cl1 84.78(5) . 3
N1 Cd1 Cl1 80.82(5) 3_655 3
N4 Cd1 Cl1 156.94(5) 4_465 3
Cl1 Cd1 Cl1 86.20(2) . 3
Cd1 Cl1 Cd1 93.80(2) . 3
C8 N6 C10 106.38(19) . .
C8 N6 Cd1 127.64(15) . .
C10 N6 Cd1 125.98(15) . .
C8 N5 C9 106.96(19) . .
C8 N5 C6 127.07(19) . .
C9 N5 C6 125.97(19) . .
C1 N1 N2 106.13(17) . .
C1 N1 Cd1 131.43(14) . 3_655
N2 N1 Cd1 122.08(13) . 3_655
N3 N2 N1 108.99(17) . .
N2 N3 N4 109.03(17) . .
C1 N4 N3 105.62(18) . .
C1 N4 Cd1 125.89(14) . 4_666
N3 N4 Cd1 119.97(14) . 4_666
N6 C8 N5 110.6(2) . .
N6 C8 H8A 124.7 . .
N5 C8 H8A 124.7 . .
C9 C10 N6 109.5(2) . .
C9 C10 H10A 125.2 . .
N6 C10 H10A 125.2 . .
C10 C9 N5 106.5(2) . .
C10 C9 H9A 126.7 . .
N5 C9 H9A 126.7 . .
C5 C6 C7 120.8(2) . .
C5 C6 N5 121.02(19) . .
C7 C6 N5 118.1(2) . .
C4 C5 C6 118.9(2) . .
C4 C5 H5A 120.5 . .
C6 C5 H5A 120.5 . .
C5 C4 C3 121.5(2) . .
C5 C4 H4A 119.3 . .
C3 C4 H4A 119.3 . .
C4 C3 C2 119.1(2) . .
C4 C3 H3A 120.5 . .
C2 C3 H3A 120.5 . .
C7 C2 C3 120.03(19) . .
C7 C2 C1 118.73(19) . .
C3 C2 C1 121.23(19) . .
C6 C7 C2 119.6(2) . .
C6 C7 H7A 120.2 . .
C2 C7 H7A 120.2 . .
N4 C1 N1 110.23(18) . .
N4 C1 C2 125.53(19) . .
N1 C1 C2 124.16(19) . .

loop_
_geom_bond_atom_site_label_1
_geom_bond_atom_site_label_2
_geom_bond_distance
_geom_bond_site_symmetry_2
Cd1 N6 2.2325(19) .
Cd1 N1 2.2522(18) 3_655
Cd1 N4 2.3565(19) 4_465
Cd1 Cl1 2.4492(6) .
Cd1 Cl1 2.9105(7) 3
Cl1 Cd1 2.9105(7) 3
N6 C8 1.321(3) .
N6 C10 1.377(3) .
N5 C8 1.354(3) .
N5 C9 1.383(3) .
N5 C6 1.434(3) .
N1 C1 1.337(3) .
N1 N2 1.350(2) .
N1 Cd1 2.2522(18) 3_655
N2 N3 1.304(3) .
N3 N4 1.363(3) .
N4 C1 1.330(3) .
N4 Cd1 2.3565(19) 4_666
C8 H8A 0.9300 .
C10 C9 1.346(3) .
C10 H10A 0.9300 .
C9 H9A 0.9300 .
C6 C5 1.381(3) .
C6 C7 1.387(3) .
C5 C4 1.380(3) .
C5 H5A 0.9300 .
C4 C3 1.384(3) .
C4 H4A 0.9300 .
C3 C2 1.391(3) .
C3 H3A 0.9300 .
C2 C7 1.389(3) .
C2 C1 1.472(3) .
C7 H7A 0.9300 .

loop_
_geom_torsion_atom_site_label_1
_geom_torsion_atom_site_label_2
_geom_torsion_atom_site_label_3
_geom_torsion_atom_site_label_4
_geom_torsion
_geom_torsion_site_symmetry_1
_geom_torsion_site_symmetry_4
N6 Cd1 Cl1 Cd1 -82.98(5) . 3
N1 Cd1 Cl1 Cd1 78.28(5) 3_655 3
N4 Cd1 Cl1 Cd1 170.31(5) 4_465 3
Cl1 Cd1 Cl1 Cd1 0.0 3 3
N1 Cd1 N6 C8 -114.8(2) 3_655 .
N4 Cd1 N6 C8 160.9(2) 4_465 .
Cl1 Cd1 N6 C8 41.7(2) . .
Cl1 Cd1 N6 C8 -42.25(19) 3 .
N1 Cd1 N6 C10 66.4(2) 3_655 .
N4 Cd1 N6 C10 -18.0(2) 4_465 .
Cl1 Cd1 N6 C10 -137.16(18) . .
Cl1 Cd1 N6 C10 138.88(19) 3 .
C1 N1 N2 N3 -0.4(2) . .
Cd1 N1 N2 N3 -174.25(15) 3_655 .
N1 N2 N3 N4 0.4(3) . .
N2 N3 N4 C1 -0.2(2) . .
N2 N3 N4 Cd1 -149.99(15) . 4_666
C10 N6 C8 N5 0.2(3) . .
Cd1 N6 C8 N5 -178.84(14) . .
C9 N5 C8 N6 -0.5(3) . .
C6 N5 C8 N6 -180.0(2) . .
C8 N6 C10 C9 0.2(3) . .
Cd1 N6 C10 C9 179.23(16) . .
N6 C10 C9 N5 -0.4(3) . .
C8 N5 C9 C10 0.6(3) . .
C6 N5 C9 C10 -179.9(2) . .
C8 N5 C6 C5 -25.4(4) . .
C9 N5 C6 C5 155.2(2) . .
C8 N5 C6 C7 156.2(2) . .
C9 N5 C6 C7 -23.2(3) . .
C7 C6 C5 C4 -1.4(4) . .
N5 C6 C5 C4 -179.8(2) . .
C6 C5 C4 C3 0.4(4) . .
C5 C4 C3 C2 0.8(4) . .
C4 C3 C2 C7 -1.0(3) . .
C4 C3 C2 C1 177.5(2) . .
C5 C6 C7 C2 1.3(4) . .
N5 C6 C7 C2 179.7(2) . .
C3 C2 C7 C6 -0.1(3) . .
C1 C2 C7 C6 -178.5(2) . .
N3 N4 C1 N1 0.0(2) . .
Cd1 N4 C1 N1 147.42(15) 4_666 .
N3 N4 C1 C2 -177.0(2) . .
Cd1 N4 C1 C2 -29.6(3) 4_666 .
N2 N1 C1 N4 0.2(2) . .
Cd1 N1 C1 N4 173.29(15) 3_655 .
N2 N1 C1 C2 177.2(2) . .
Cd1 N1 C1 C2 -9.7(3) 3_655 .
C7 C2 C1 N4 140.4(2) . .
C3 C2 C1 N4 -38.1(3) . .
C7 C2 C1 N1 -36.2(3) . .
C3 C2 C1 N1 145.3(2) . .
